data_1548152
loop_
_publ_author_name
'Dranka, Maciej'
'\.Zukowska, Gra\.zyna Z.'
'Jankowski, Piotr'
'Plewa-Marczewska, Anna'
'Trzeciak, Tomasz'
'Zachara, Janusz'

_publ_section_title
;
 Coordination Abilities of 4,5-Dicyano-2-(trifluoromethyl)imidazolate
 Anion toward Sodium Cation: Structural and Spectroscopic Studies of Solid
 and Liquid Glyme-Solvated Electrolyte Systems
;
_journal_issue 48
_journal_name_full 'The Journal of Physical Chemistry C'
_journal_page_first 26713
_journal_paper_doi 10.1021/acs.jpcc.7b09705
_journal_volume 121
_journal_year 2017
_chemical_formula_moiety 'C26 H20 F9 N12 Na3 O4'
_chemical_formula_sum 'C26 H20 F9 N12 Na3 O4'
_chemical_formula_weight 804.51
_space_group_crystal_system orthorhombic
_space_group_IT_number 18
_space_group_name_Hall 'P 2 2ab'
_space_group_name_H-M_alt 'P 21 21 2'
_symmetry_space_group_name_Hall 'P 2 2ab'
_symmetry_space_group_name_H-M 'P 21 21 2'
_atom_sites_solution_hydrogens geom
_atom_sites_solution_primary direct
_audit_creation_date 2017-06-09
_audit_creation_method
;
Olex2 1.2-beta
(compiled 2017.03.28 svn.r3405 for OlexSys, GUI svn.r5337)
;
_cell_angle_alpha 90
_cell_angle_beta 90
_cell_angle_gamma 90
_cell_formula_units_Z 4
_cell_length_a 37.2006(3)
_cell_length_b 12.80126(12)
_cell_length_c 7.46127(7)
_cell_measurement_reflns_used 71242
_cell_measurement_temperature 100(2)
_cell_measurement_theta_max 32.5200
_cell_measurement_theta_min 3.5570
_cell_volume 3553.17(6)
_computing_cell_refinement 'CrysAlisPro 1.171.38.46 (Rigaku OD, 2015)'
_computing_data_collection 'CrysAlisPro 1.171.38.46 (Rigaku OD, 2015)'
_computing_data_reduction 'CrysAlisPro 1.171.38.46 (Rigaku OD, 2015)'
_computing_molecular_graphics 'Olex2 (Dolomanov et al., 2009)'
_computing_publication_material 'Olex2 (Dolomanov et al., 2009)'
_computing_structure_refinement 'ShelXL (Sheldrick, 2015)'
_computing_structure_solution 'ShelXS (Sheldrick, 2008)'
_diffrn_ambient_temperature 100.00(10)
_diffrn_detector 'CCD plate'
_diffrn_detector_area_resol_mean 10.3347
_diffrn_detector_type Atlas
_diffrn_measured_fraction_theta_full 0.996
_diffrn_measured_fraction_theta_max 0.996
_diffrn_measurement_details
;
List of Runs (angles in degrees, time in seconds):

  # Type    Start    End  Width  t~exp~   \w     \q     \k     \f   Frames
--------------------------------------------------------------------------
  1  \w    -93.00 -15.00   0.50   38.00    --  -19.49 150.00-149.00  156
  2  \w    -45.00 -15.00   0.50   38.00    --  -19.49 154.00  30.00   60
  3  \w    -97.00 -47.00   0.50   38.00    --  -19.49 154.00  30.00  100
  4  \w    -96.00   7.00   0.50   38.00    --  -19.49 -77.00-120.00  206
  5  \w    -98.00   6.00   0.50   38.00    --  -19.49 -77.00 120.00  208
  6  \w    -45.00  54.00   0.50   38.00    --  -19.49  38.00  30.00  198
  7  \w    -50.00  54.00   0.50   38.00    --  -19.49  77.00-150.00  208
  8  \w    -98.00   6.00   0.50   38.00    --  -19.49 -77.00   0.00  208
  9  \w    -49.00  45.00   0.50   38.00    --   19.96 -38.00  90.00  188
 10  \w    -98.00  14.00   0.50   38.00    --  -19.49 -77.00 -60.00  224
 11  \w    -46.00  56.00   0.50   38.00    --  -19.49  38.00 150.00  204
 12  \w    -95.00   7.00   0.50   38.00    --  -19.49 -38.00  60.00  204
 13  \w    -66.00  17.00   0.50   38.00    --  -19.49 108.00  -1.00  166
 14  \w     -6.00  96.00   0.50   38.00    --   19.96  38.00-120.00  204
 15  \w     56.00 110.00   0.50   38.00    --   19.96 179.00 -30.00  108
 16  \w     -6.00  96.00   0.50   38.00    --   19.96  38.00  60.00  204
 17  \w    -97.00 -15.00   0.50   38.00    --  -19.49 154.00 -82.00  164
 18  \w    -82.00  -2.00   0.50   38.00    --  -19.49 133.00 159.00  160
 19  \w    -82.00  -3.00   0.50   38.00    --  -19.49 134.00  45.00  158
 20  \w    -98.00  14.00   0.50   38.00    --  -19.49 -77.00-150.00  224
 21  \w    -98.00  14.00   0.50   38.00    --  -19.49 -77.00  60.00  224
 22  \w      4.00  67.00   0.50   38.00    --   19.96-108.00  81.00  126
 23  \w     56.00 110.00   0.50   38.00    --   19.96 179.00  30.00  108
 24  \w    -82.00  -2.00   0.50   38.00    --  -19.49 133.00 137.00  160
 25  \w    -56.00   1.00   0.50   38.00    --   19.96 -38.00 -30.00  114
;
_diffrn_measurement_device 'four-circle diffractometer'
_diffrn_measurement_device_type 'Xcalibur, Atlas, Gemini ultra'
_diffrn_measurement_method '\w scans'
_diffrn_orient_matrix_type 'CrysAlisPro convention (1999,Acta A55,543-557)'
_diffrn_orient_matrix_UB_11 -0.0119483000
_diffrn_orient_matrix_UB_12 0.0366657000
_diffrn_orient_matrix_UB_13 0.0391549000
_diffrn_orient_matrix_UB_21 0.0141996000
_diffrn_orient_matrix_UB_22 0.0367836000
_diffrn_orient_matrix_UB_23 0.0063766000
_diffrn_orient_matrix_UB_31 -0.0043685000
_diffrn_orient_matrix_UB_32 0.0193274000
_diffrn_orient_matrix_UB_33 -0.0863846000
_diffrn_radiation_monochromator graphite
_diffrn_radiation_probe x-ray
_diffrn_radiation_type MoK\a
_diffrn_radiation_wavelength 0.71073
_diffrn_reflns_av_R_equivalents 0.0533
_diffrn_reflns_av_unetI/netI 0.0130
_diffrn_reflns_Laue_measured_fraction_full 0.996
_diffrn_reflns_Laue_measured_fraction_max 0.996
_diffrn_reflns_limit_h_max 46
_diffrn_reflns_limit_h_min -46
_diffrn_reflns_limit_k_max 16
_diffrn_reflns_limit_k_min -16
_diffrn_reflns_limit_l_max 9
_diffrn_reflns_limit_l_min -9
_diffrn_reflns_number 169271
_diffrn_reflns_point_group_measured_fraction_full 0.998
_diffrn_reflns_point_group_measured_fraction_max 0.998
_diffrn_reflns_theta_full 25.242
_diffrn_reflns_theta_max 26.657
_diffrn_reflns_theta_min 3.207
_diffrn_source 'fine-focus sealed X-ray tube'
_diffrn_source_type 'Enhance (Mo) X-ray Source'
_exptl_absorpt_coefficient_mu 0.168
_exptl_absorpt_correction_T_max 0.968
_exptl_absorpt_correction_T_min 0.944
_exptl_absorpt_correction_type analytical
_exptl_absorpt_process_details
;
CrysAlisPro 1.171.38.46 (Rigaku Oxford Diffraction, 2015)
Analytical numeric absorption correction using a multifaceted crystal
            model based on expressions derived by R.C. Clark & J.S. Reid.
(Clark, R. C. & Reid, J. S. (1995). Acta Cryst. A51, 887-897)
Empirical absorption correction using spherical harmonics,
 implemented in SCALE3 ABSPACK scaling algorithm.
;
_exptl_crystal_colour colourless
_exptl_crystal_colour_primary colourless
_exptl_crystal_density_diffrn 1.504
_exptl_crystal_description block
_exptl_crystal_F_000 1624
_exptl_crystal_size_max 0.403
_exptl_crystal_size_mid 0.255
_exptl_crystal_size_min 0.214
_refine_diff_density_max 0.488
_refine_diff_density_min -0.428
_refine_diff_density_rms 0.052
_refine_ls_abs_structure_details
;
 Refined as an inversion twin.
;
_refine_ls_extinction_method none
_refine_ls_goodness_of_fit_ref 1.114
_refine_ls_hydrogen_treatment constr
_refine_ls_matrix_type full
_refine_ls_number_parameters 549
_refine_ls_number_reflns 7491
_refine_ls_number_restraints 174
_refine_ls_restrained_S_all 1.234
_refine_ls_R_factor_all 0.0380
_refine_ls_R_factor_gt 0.0377
_refine_ls_shift/su_max 0.001
_refine_ls_shift/su_mean 0.000
_refine_ls_structure_factor_coef Fsqd
_refine_ls_weighting_details 'w=1/[\s^2^(Fo^2^)+(0.0430P)^2^+2.5220P] where P=(Fo^2^+2Fc^2^)/3'
_refine_ls_weighting_scheme calc
_refine_ls_wR_factor_gt 0.0983
_refine_ls_wR_factor_ref 0.0986
_reflns_Friedel_coverage 0.761
_reflns_Friedel_fraction_full 1.000
_reflns_Friedel_fraction_max 1.000
_reflns_number_gt 7407
_reflns_number_total 7491
_reflns_threshold_expression 'I > 2\s(I)'
_cod_data_source_file jp7b09705_si_002.cif
_cod_data_source_block 7_natdi_g1
_cod_depositor_comments 'Adding full bibliography for 1548146--1548153.cif.'
_cod_original_cell_volume 3553.16(5)
_cod_database_code 1548152
_shelx_shelxl_version_number 2016/6
_shelx_space_group_comment
;
The symmetry employed for this shelxl refinement is uniquely defined
by the following loop, which should always be used as a source of
symmetry information in preference to the above space-group names.
They are only intended as comments.
;

loop_
_space_group_symop_operation_xyz
'x, y, z'
'-x, -y, z'
'x+1/2, -y+1/2, -z'
'-x+1/2, y+1/2, -z'

loop_
_atom_site_label
_atom_site_type_symbol
_atom_site_fract_x
_atom_site_fract_y
_atom_site_fract_z
_atom_site_U_iso_or_equiv
_atom_site_adp_type
_atom_site_occupancy
_atom_site_site_symmetry_order
_atom_site_calc_flag
_atom_site_refinement_flags_posn
_atom_site_refinement_flags_adp
_atom_site_refinement_flags_occupancy
_atom_site_disorder_assembly
_atom_site_disorder_group
Na1 Na 0.32942(3) 0.49229(9) 0.27083(15) 0.0191(2) Uani 1 1 d . . . . .
Na2 Na 0.500000 0.500000 0.2456(2) 0.0211(3) Uani 1 2 d S T P . .
Na3 Na 0.33873(3) 1.00549(8) 0.60317(14) 0.0185(2) Uani 1 1 d . . . . .
Na4 Na 0.500000 1.000000 0.5869(2) 0.0249(3) Uani 1 2 d S T P . .
F1 F 0.12005(4) 0.66095(13) 0.4450(3) 0.0247(4) Uani 1 1 d . . . . .
F2 F 0.11962(5) 0.82672(15) 0.4010(4) 0.0414(5) Uani 1 1 d . . . . .
F3 F 0.11928(5) 0.7664(2) 0.6696(3) 0.0439(6) Uani 1 1 d . . . . .
O1 O 0.30916(8) 0.4378(2) -0.0048(3) 0.0413(6) Uani 1 1 d . . . . .
O2 O 0.34268(6) 0.62629(19) 0.0399(3) 0.0356(6) Uani 1 1 d . . . . .
O3 O 0.50306(6) 0.32152(17) 0.0740(3) 0.0279(4) Uani 1 1 d . . . . .
O4 O 0.55865(5) 0.47195(17) 0.1019(3) 0.0247(4) Uani 1 1 d . . . . .
N1 N 0.19175(6) 0.67128(18) 0.4423(3) 0.0207(5) Uani 1 1 d . . . . .
N2 N 0.19175(6) 0.83403(18) 0.5710(3) 0.0205(5) Uani 1 1 d . . . . .
N3 N 0.28248(7) 0.5987(2) 0.3811(4) 0.0314(6) Uani 1 1 d . . . . .
N4 N 0.28423(7) 0.9058(2) 0.6085(5) 0.0373(7) Uani 1 1 d . . . . .
N5 N 0.47224(6) 0.61641(18) 0.4846(3) 0.0171(4) Uani 1 1 d . . . . .
N6 N 0.47348(6) 0.78712(18) 0.5807(3) 0.0202(5) Uani 1 1 d . . . . .
N7 N 0.38036(6) 0.5494(2) 0.4326(4) 0.0264(5) Uani 1 1 d . . . . .
N8 N 0.38197(6) 0.8664(2) 0.6053(4) 0.0253(5) Uani 1 1 d . . . . .
N9 N 0.35741(6) 1.02348(18) 0.9330(3) 0.0196(5) Uani 1 1 d . . . . .
N10 N 0.35756(6) 1.0126(2) 1.2413(3) 0.0209(5) Uani 1 1 d . . . . .
N11 N 0.44947(6) 1.0205(2) 0.8003(3) 0.0250(5) Uani 1 1 d . . . . .
N12 N 0.45017(6) 1.0047(2) 1.3668(3) 0.0257(5) Uani 1 1 d . . . . .
C1 C 0.17323(7) 0.7524(2) 0.5082(4) 0.0186(5) Uani 1 1 d . . . . .
C2 C 0.22633(7) 0.7042(2) 0.4652(4) 0.0201(6) Uani 1 1 d . . . . .
C3 C 0.22637(7) 0.8026(2) 0.5429(4) 0.0198(6) Uani 1 1 d . . . . .
C4 C 0.25702(7) 0.6438(2) 0.4169(5) 0.0231(6) Uani 1 1 d . . . . .
C5 C 0.25766(7) 0.8630(2) 0.5838(5) 0.0245(6) Uani 1 1 d . . . . .
C6 C 0.13286(7) 0.7521(2) 0.5063(5) 0.0243(6) Uani 1 1 d . . . . .
C7 C 0.49139(7) 0.6996(2) 0.5369(4) 0.0190(5) Uani 1 1 d . U . . .
C8 C 0.43886(7) 0.7560(2) 0.5555(4) 0.0173(5) Uani 1 1 d . . . . .
C9 C 0.43819(7) 0.6530(2) 0.4973(4) 0.0161(5) Uani 1 1 d . . . . .
C10 C 0.40795(7) 0.8206(2) 0.5854(4) 0.0199(5) Uani 1 1 d . . . . .
C11 C 0.40669(7) 0.5923(2) 0.4591(4) 0.0195(5) Uani 1 1 d . . . . .
C12 C 0.53140(7) 0.6920(2) 0.5546(4) 0.0233(4) Uani 1 1 d D U . . .
C13 C 0.33905(7) 1.0194(2) 1.0872(4) 0.0203(5) Uani 1 1 d . U . . .
C14 C 0.39211(7) 1.0190(2) 0.9932(4) 0.0183(5) Uani 1 1 d . . . . .
C15 C 0.39214(7) 1.0124(2) 1.1791(4) 0.0196(6) Uani 1 1 d . . . . .
C16 C 0.42338(7) 1.0205(2) 0.8807(4) 0.0200(6) Uani 1 1 d . . . . .
C17 C 0.42360(7) 1.0079(3) 1.2897(4) 0.0212(6) Uani 1 1 d . . . . .
C18 C 0.29859(7) 1.02067(15) 1.0859(3) 0.0266(4) Uani 1 1 d D U . . .
C19 C 0.30542(16) 0.3316(4) -0.0542(6) 0.0616(13) Uani 1 1 d . . . . .
H19A H 0.328205 0.306066 -0.103325 0.092 Uiso 1 1 calc GR . . . .
H19B H 0.286513 0.325047 -0.144947 0.092 Uiso 1 1 calc GR . . . .
H19C H 0.298942 0.290294 0.051543 0.092 Uiso 1 1 calc GR . . . .
C20 C 0.31561(11) 0.5037(4) -0.1551(5) 0.0492(10) Uani 1 1 d . . . . .
H20A H 0.296648 0.493313 -0.246473 0.059 Uiso 1 1 calc R . . . .
H20B H 0.339119 0.486523 -0.209898 0.059 Uiso 1 1 calc R . . . .
C21 C 0.31554(11) 0.6135(3) -0.0930(6) 0.0485(10) Uani 1 1 d . . . . .
H21A H 0.320266 0.660834 -0.195255 0.058 Uiso 1 1 calc R . . . .
H21B H 0.291740 0.631235 -0.042100 0.058 Uiso 1 1 calc R . . . .
C22 C 0.34664(13) 0.7322(3) 0.0943(7) 0.0532(11) Uani 1 1 d . . . . .
H22A H 0.323636 0.758224 0.140150 0.080 Uiso 1 1 calc GR . . . .
H22B H 0.354130 0.774545 -0.008524 0.080 Uiso 1 1 calc GR . . . .
H22C H 0.364877 0.736717 0.188760 0.080 Uiso 1 1 calc GR . . . .
C23 C 0.48362(10) 0.2266(3) 0.0990(5) 0.0367(8) Uani 1 1 d . . . . .
H23A H 0.484625 0.185031 -0.011213 0.055 Uiso 1 1 calc GR . . . .
H23B H 0.458514 0.242592 0.127722 0.055 Uiso 1 1 calc GR . . . .
H23C H 0.494375 0.186856 0.197668 0.055 Uiso 1 1 calc GR . . . .
C24 C 0.53945(9) 0.2992(3) 0.0295(5) 0.0304(7) Uani 1 1 d . . . . .
H24A H 0.540336 0.244439 -0.064029 0.036 Uiso 1 1 calc R . . . .
H24B H 0.552278 0.272965 0.136674 0.036 Uiso 1 1 calc R . . . .
C25 C 0.55732(9) 0.3962(3) -0.0375(4) 0.0325(7) Uani 1 1 d . . . . .
H25A H 0.582001 0.379617 -0.078143 0.039 Uiso 1 1 calc R . . . .
H25B H 0.543750 0.424439 -0.140798 0.039 Uiso 1 1 calc R . . . .
C26 C 0.58270(8) 0.5552(3) 0.0593(5) 0.0294(7) Uani 1 1 d . . . . .
H26A H 0.606790 0.526873 0.037729 0.044 Uiso 1 1 calc GR . . . .
H26B H 0.583586 0.604634 0.159469 0.044 Uiso 1 1 calc GR . . . .
H26C H 0.574239 0.591268 -0.048633 0.044 Uiso 1 1 calc GR . . . .
F4 F 0.5474(4) 0.6271(10) 0.4463(12) 0.0228(9) Uani 0.43(2) 1 d D U . A 1
F5 F 0.54185(17) 0.6756(11) 0.7179(8) 0.0301(11) Uani 0.43(2) 1 d D U . A 1
F6 F 0.54712(19) 0.7867(5) 0.5044(15) 0.0273(10) Uani 0.43(2) 1 d D U . A 1
F7 F 0.28544(7) 1.0657(3) 0.9398(4) 0.0405(7) Uani 0.708(4) 1 d D U . B 1
F8 F 0.28451(7) 1.0746(3) 1.2201(4) 0.0508(9) Uani 0.708(4) 1 d D U . B 1
F9 F 0.28469(7) 0.9254(2) 1.0836(6) 0.0506(9) Uani 0.708(4) 1 d D U . B 1
F4A F 0.5436(3) 0.6297(8) 0.4187(9) 0.0228(8) Uani 0.57(2) 1 d D U . A 2
F5A F 0.54020(13) 0.6350(8) 0.7062(6) 0.0299(9) Uani 0.57(2) 1 d D U . A 2
F6A F 0.54738(14) 0.7799(4) 0.5647(14) 0.0313(10) Uani 0.57(2) 1 d D U . A 2
F7A F 0.28453(18) 0.9710(7) 0.9471(9) 0.0520(18) Uani 0.292(4) 1 d D U . B 2
F8A F 0.28664(18) 1.1171(3) 1.1097(14) 0.0439(14) Uani 0.292(4) 1 d D U . B 2
F9A F 0.28578(15) 0.9762(6) 1.2331(7) 0.0408(14) Uani 0.292(4) 1 d D U . B 2

loop_
_atom_site_aniso_label
_atom_site_aniso_U_11
_atom_site_aniso_U_22
_atom_site_aniso_U_33
_atom_site_aniso_U_23
_atom_site_aniso_U_13
_atom_site_aniso_U_12
Na1 0.0116(5) 0.0198(5) 0.0258(5) -0.0002(5) 0.0020(4) -0.0004(4)
Na2 0.0158(7) 0.0223(8) 0.0252(8) 0.000 0.000 0.0035(6)
Na3 0.0105(4) 0.0187(5) 0.0263(5) -0.0002(5) -0.0017(4) 0.0014(4)
Na4 0.0090(6) 0.0461(10) 0.0195(7) 0.000 0.000 0.0019(7)
F1 0.0103(7) 0.0211(8) 0.0426(10) -0.0035(8) -0.0012(7) -0.0020(6)
F2 0.0137(8) 0.0255(9) 0.0851(17) 0.0110(11) -0.0080(10) 0.0017(7)
F3 0.0160(9) 0.0655(15) 0.0502(13) -0.0275(11) 0.0108(8) -0.0008(9)
O1 0.0473(15) 0.0496(15) 0.0269(12) -0.0024(11) -0.0036(11) -0.0106(12)
O2 0.0286(12) 0.0336(12) 0.0447(14) 0.0125(11) 0.0012(11) 0.0025(10)
O3 0.0232(10) 0.0294(10) 0.0311(11) -0.0050(9) -0.0020(10) 0.0013(9)
O4 0.0186(9) 0.0328(11) 0.0226(10) -0.0035(9) 0.0010(8) -0.0012(8)
N1 0.0097(10) 0.0209(11) 0.0315(13) -0.0048(10) 0.0004(9) 0.0000(8)
N2 0.0120(10) 0.0210(11) 0.0284(12) -0.0031(10) 0.0002(9) 0.0000(8)
N3 0.0147(12) 0.0257(13) 0.0536(18) -0.0075(12) 0.0043(12) -0.0001(10)
N4 0.0152(12) 0.0290(14) 0.068(2) -0.0170(14) -0.0009(13) -0.0016(10)
N5 0.0116(10) 0.0190(11) 0.0207(11) 0.0021(9) 0.0005(9) 0.0020(8)
N6 0.0110(10) 0.0226(11) 0.0271(12) -0.0053(10) -0.0018(9) 0.0015(8)
N7 0.0149(11) 0.0272(12) 0.0371(14) -0.0036(11) 0.0012(11) -0.0010(10)
N8 0.0155(12) 0.0244(12) 0.0361(14) -0.0052(11) -0.0007(10) 0.0031(9)
N9 0.0122(10) 0.0246(11) 0.0220(11) -0.0032(10) -0.0002(9) 0.0004(9)
N10 0.0116(10) 0.0304(13) 0.0207(11) -0.0021(10) 0.0018(8) -0.0003(9)
N11 0.0159(11) 0.0358(14) 0.0234(12) -0.0042(11) 0.0009(9) -0.0027(10)
N12 0.0151(11) 0.0397(14) 0.0222(11) 0.0031(12) -0.0007(9) -0.0010(11)
C1 0.0087(12) 0.0198(13) 0.0274(14) -0.0013(11) 0.0007(10) 0.0003(9)
C2 0.0103(12) 0.0193(12) 0.0306(15) -0.0013(11) 0.0010(11) -0.0008(10)
C3 0.0122(12) 0.0204(13) 0.0268(15) -0.0016(11) 0.0002(10) -0.0005(10)
C4 0.0123(12) 0.0195(12) 0.0377(16) -0.0042(13) 0.0001(12) -0.0035(10)
C5 0.0140(13) 0.0207(13) 0.0388(17) -0.0071(13) 0.0005(12) 0.0024(10)
C6 0.0113(12) 0.0225(14) 0.0392(17) -0.0071(13) 0.0014(11) 0.0014(10)
C7 0.0118(7) 0.0228(11) 0.0223(12) -0.0038(9) -0.0012(6) 0.0019(6)
C8 0.0113(11) 0.0230(13) 0.0175(13) -0.0006(11) -0.0016(10) 0.0009(10)
C9 0.0091(11) 0.0222(13) 0.0168(12) 0.0010(10) 0.0007(9) 0.0016(10)
C10 0.0148(13) 0.0206(12) 0.0242(13) -0.0022(12) -0.0030(11) -0.0024(10)
C11 0.0145(12) 0.0207(12) 0.0232(13) -0.0008(11) 0.0007(11) 0.0030(10)
C12 0.0114(7) 0.0286(7) 0.0298(8) -0.0061(8) -0.0042(6) 0.0011(5)
C13 0.0124(8) 0.0268(13) 0.0215(12) -0.0030(11) -0.0005(7) 0.0001(7)
C14 0.0111(11) 0.0208(13) 0.0229(13) -0.0028(11) -0.0003(10) 0.0001(10)
C15 0.0099(12) 0.0265(14) 0.0224(13) -0.0022(11) -0.0001(9) -0.0002(10)
C16 0.0144(12) 0.0263(14) 0.0192(13) -0.0030(11) -0.0031(10) -0.0003(10)
C17 0.0142(12) 0.0305(15) 0.0188(12) -0.0003(12) 0.0016(10) -0.0016(11)
C18 0.0106(8) 0.0396(10) 0.0296(9) 0.0005(8) -0.0009(7) -0.0001(7)
C19 0.092(4) 0.055(3) 0.037(2) -0.016(2) -0.007(2) -0.016(3)
C20 0.045(2) 0.074(3) 0.0286(17) 0.008(2) -0.0063(15) -0.006(2)
C21 0.039(2) 0.061(3) 0.045(2) 0.027(2) -0.0055(18) 0.0061(18)
C22 0.054(2) 0.0336(19) 0.072(3) 0.019(2) 0.010(2) 0.0024(17)
C23 0.0383(18) 0.0309(16) 0.0408(19) -0.0052(15) -0.0019(16) -0.0054(14)
C24 0.0281(16) 0.0353(17) 0.0279(16) -0.0116(13) -0.0018(13) 0.0055(13)
C25 0.0259(15) 0.0461(19) 0.0254(16) -0.0075(14) 0.0028(13) 0.0010(14)
C26 0.0216(14) 0.0374(17) 0.0290(16) 0.0045(14) 0.0004(12) -0.0002(12)
F4 0.007(2) 0.0300(12) 0.0312(15) -0.0070(17) -0.0057(15) 0.0014(12)
F5 0.0155(14) 0.045(3) 0.0298(9) -0.0048(11) -0.0048(9) 0.0062(19)
F6 0.0131(13) 0.0294(9) 0.040(3) -0.0066(12) -0.0030(17) -0.0011(9)
F7 0.0122(10) 0.0687(19) 0.0407(10) 0.0152(12) -0.0025(9) 0.0032(11)
F8 0.0137(11) 0.092(2) 0.0471(12) -0.0275(17) -0.0019(11) 0.0075(13)
F9 0.0127(11) 0.0403(11) 0.099(3) 0.0073(11) -0.0018(15) -0.0023(8)
F4A 0.0077(19) 0.0300(13) 0.0308(12) -0.0055(13) -0.0046(13) 0.0035(11)
F5A 0.0167(13) 0.042(2) 0.0311(10) -0.0021(14) -0.0048(10) 0.0068(15)
F6A 0.0130(11) 0.0296(9) 0.051(3) -0.0103(12) -0.0016(16) -0.0004(8)
F7A 0.022(2) 0.087(4) 0.048(2) -0.022(2) -0.0081(18) -0.006(3)
F8A 0.019(2) 0.0437(13) 0.069(4) 0.0024(14) 0.010(3) 0.0074(15)
F9A 0.0081(19) 0.070(3) 0.0441(17) 0.021(2) 0.0034(16) 0.007(2)

loop_
_atom_type_symbol
_atom_type_description
_atom_type_scat_dispersion_real
_atom_type_scat_dispersion_imag
_atom_type_scat_source
C C 0.0033 0.0016 'International Tables Vol C Tables 4.2.6.8 and 6.1.1.4'
H H 0.0000 0.0000 'International Tables Vol C Tables 4.2.6.8 and 6.1.1.4'
F F 0.0171 0.0103 'International Tables Vol C Tables 4.2.6.8 and 6.1.1.4'
N N 0.0061 0.0033 'International Tables Vol C Tables 4.2.6.8 and 6.1.1.4'
Na Na 0.0362 0.0249 'International Tables Vol C Tables 4.2.6.8 and 6.1.1.4'
O O 0.0106 0.0060 'International Tables Vol C Tables 4.2.6.8 and 6.1.1.4'

loop_
_exptl_crystal_face_index_h
_exptl_crystal_face_index_k
_exptl_crystal_face_index_l
_exptl_crystal_face_perp_dist
6 -17 -3 0.1832
-2 -5 1 0.2122
1 0 5 0.1092
-1 0 -5 0.1048
-1 0 0 0.1063
1 0 0 0.1487
-24 16 -2 0.1801
7 18 0 0.1830

loop_
_geom_angle_atom_site_label_1
_geom_angle_atom_site_label_2
_geom_angle_atom_site_label_3
_geom_angle
_geom_angle_site_symmetry_1
_geom_angle_site_symmetry_3
O1 Na1 O2 69.73(10) . .
O1 Na1 N2 94.24(10) . 4_546
O1 Na1 N3 104.12(11) . .
O1 Na1 N7 144.49(11) . .
N2 Na1 O2 163.95(10) 4_546 .
N3 Na1 O2 89.44(10) . .
N3 Na1 N2 94.05(10) . 4_546
N3 Na1 N7 103.68(10) . .
N7 Na1 O2 88.93(10) . .
N7 Na1 N2 105.39(10) . 4_546
O3 Na2 O3 121.53(12) . 2_665
O3 Na2 F4 137.1(2) . .
O3 Na2 F4 137.1(2) 2_665 2_665
O3 Na2 F4 77.5(2) 2_665 .
O3 Na2 F4 77.5(2) . 2_665
O3 Na2 F4A 73.7(2) 2_665 .
O3 Na2 F4A 73.7(2) . 2_665
O3 Na2 F4A 139.07(16) 2_665 2_665
O3 Na2 F4A 139.07(16) . .
O4 Na2 O3 67.73(7) 2_665 2_665
O4 Na2 O3 87.29(8) . 2_665
O4 Na2 O3 67.73(7) . .
O4 Na2 O3 87.29(8) 2_665 .
O4 Na2 O4 128.25(12) 2_665 .
O4 Na2 N5 138.78(7) . .
O4 Na2 N5 138.78(7) 2_665 2_665
O4 Na2 N5 81.94(7) . 2_665
O4 Na2 N5 81.94(7) 2_665 .
O4 Na2 F4 76.2(2) 2_665 2_665
O4 Na2 F4 134.5(2) . 2_665
O4 Na2 F4 76.2(2) . .
O4 Na2 F4 134.5(2) 2_665 .
O4 Na2 F4A 131.54(17) 2_665 .
O4 Na2 F4A 131.54(17) . 2_665
O4 Na2 F4A 76.17(17) 2_665 2_665
O4 Na2 F4A 76.17(17) . .
N5 Na2 O3 79.29(7) . 2_665
N5 Na2 O3 150.55(8) 2_665 2_665
N5 Na2 O3 150.55(8) . .
N5 Na2 O3 79.29(7) 2_665 .
N5 Na2 N5 90.95(11) . 2_665
N5 Na2 F4 62.9(2) . .
N5 Na2 F4 62.9(2) 2_665 2_665
N5 Na2 F4 73.3(2) . 2_665
N5 Na2 F4 73.3(2) 2_665 .
N5 Na2 F4A 77.1(2) . 2_665
N5 Na2 F4A 77.1(2) 2_665 .
N5 Na2 F4A 62.69(17) 2_665 2_665
N5 Na2 F4A 62.68(17) . .
F4 Na2 F4 116.1(5) . 2_665
F4A Na2 F4A 121.8(4) . 2_665
F1 Na3 N9 84.36(7) 4_556 .
F1 Na3 N10 71.69(7) 4_556 1_554
N1 Na3 F1 64.99(7) 4_556 4_556
N1 Na3 N9 100.47(9) 4_556 .
N1 Na3 N10 87.33(9) 4_556 1_554
N4 Na3 F1 158.64(9) . 4_556
N4 Na3 N1 94.17(9) . 4_556
N4 Na3 N8 99.90(10) . .
N4 Na3 N9 105.12(11) . .
N4 Na3 N10 104.23(11) . 1_554
N8 Na3 F1 100.23(8) . 4_556
N8 Na3 N1 164.10(10) . 4_556
N8 Na3 N9 83.04(9) . .
N8 Na3 N10 82.10(9) . 1_554
N9 Na3 N10 148.92(7) . 1_554
N6 Na4 N6 178.18(12) . 2_675
N11 Na4 N6 81.47(8) . .
N11 Na4 N6 99.72(8) . 2_675
N11 Na4 N6 81.47(8) 2_675 2_675
N11 Na4 N6 99.72(8) 2_675 .
N11 Na4 N11 100.01(13) 2_675 .
N12 Na4 N6 75.98(9) 2_674 2_675
N12 Na4 N6 75.98(9) 1_554 .
N12 Na4 N6 102.78(9) 1_554 2_675
N12 Na4 N6 102.78(9) 2_674 .
N12 Na4 N11 175.14(10) 1_554 2_675
N12 Na4 N11 175.14(10) 2_674 .
N12 Na4 N11 81.70(8) 2_674 2_675
N12 Na4 N11 81.70(8) 1_554 .
N12 Na4 N12 96.96(12) 1_554 2_674
C6 F1 Na3 121.05(15) . 4_546
C19 O1 Na1 123.8(3) . .
C19 O1 C20 112.4(3) . .
C20 O1 Na1 118.0(2) . .
C21 O2 Na1 105.3(2) . .
C22 O2 Na1 118.8(3) . .
C22 O2 C21 112.4(3) . .
C23 O3 Na2 131.1(2) . .
C24 O3 Na2 109.27(17) . .
C24 O3 C23 110.0(3) . .
C25 O4 Na2 112.80(17) . .
C25 O4 C26 111.6(2) . .
C26 O4 Na2 122.99(18) . .
C1 N1 Na3 119.25(17) . 4_546
C1 N1 C2 101.5(2) . .
C2 N1 Na3 136.66(18) . 4_546
C1 N2 Na1 130.05(18) . 4_556
C1 N2 C3 101.6(2) . .
C3 N2 Na1 127.98(18) . 4_556
C4 N3 Na1 170.7(3) . .
C5 N4 Na3 169.3(3) . .
C7 N5 Na2 117.02(17) . .
C7 N5 C9 101.7(2) . .
C9 N5 Na2 129.19(18) . .
C7 N6 Na4 128.23(17) . .
C7 N6 C8 101.0(2) . .
C8 N6 Na4 126.83(17) . .
C11 N7 Na1 157.9(3) . .
C10 N8 Na3 161.6(2) . .
C13 N9 Na3 133.01(17) . .
C13 N9 C14 101.4(2) . .
C14 N9 Na3 124.49(18) . .
C13 N10 Na3 134.56(17) . 1_556
C13 N10 C15 101.1(2) . .
C15 N10 Na3 124.36(18) . 1_556
C16 N11 Na4 169.5(2) . .
C17 N12 Na4 168.6(2) . 1_556
N1 C1 C6 120.5(2) . .
N2 C1 N1 118.0(2) . .
N2 C1 C6 121.4(2) . .
N1 C2 C3 109.5(2) . .
N1 C2 C4 123.8(2) . .
C3 C2 C4 126.7(2) . .
N2 C3 C2 109.4(2) . .
N2 C3 C5 125.1(2) . .
C2 C3 C5 125.5(3) . .
N3 C4 C2 177.1(3) . .
N4 C5 C3 174.5(3) . .
F1 C6 C1 111.2(2) . .
F2 C6 F1 107.0(3) . .
F2 C6 F3 107.5(3) . .
F2 C6 C1 111.9(2) . .
F3 C6 F1 107.3(3) . .
F3 C6 C1 111.7(3) . .
N5 C7 N6 118.0(2) . .
N5 C7 C12 120.2(2) . .
N6 C7 C12 121.7(2) . .
N6 C8 C9 109.8(2) . .
N6 C8 C10 124.6(2) . .
C9 C8 C10 125.6(2) . .
N5 C9 C8 109.5(2) . .
N5 C9 C11 124.3(2) . .
C8 C9 C11 126.2(2) . .
N8 C10 C8 175.3(3) . .
N7 C11 C9 175.5(3) . .
F4 C12 C7 116.2(6) . .
F4 C12 F6 101.2(8) . .
F5 C12 C7 113.1(4) . .
F5 C12 F4 110.0(5) . .
F5 C12 F6 105.5(4) . .
F6 C12 C7 109.6(4) . .
F4A C12 C7 107.7(5) . .
F4A C12 F5A 102.7(4) . .
F5A C12 C7 110.0(3) . .
F6A C12 C7 114.3(3) . .
F6A C12 F4A 113.8(6) . .
F6A C12 F5A 107.8(3) . .
N9 C13 N10 118.5(2) . .
N9 C13 C18 120.3(2) . .
N10 C13 C18 121.3(2) . .
N9 C14 C15 109.3(2) . .
N9 C14 C16 124.9(3) . .
C15 C14 C16 125.7(2) . .
N10 C15 C14 109.7(2) . .
N10 C15 C17 124.9(3) . .
C14 C15 C17 125.3(2) . .
N11 C16 C14 175.8(3) . .
N12 C17 C15 175.0(3) . .
F7 C18 C13 112.2(2) . .
F8 C18 C13 113.3(2) . .
F8 C18 F7 104.4(3) . .
F8 C18 F9 109.6(3) . .
F9 C18 C13 112.4(2) . .
F9 C18 F7 104.2(3) . .
F7A C18 C13 113.3(4) . .
F7A C18 F8A 114.9(6) . .
F7A C18 F9A 107.4(6) . .
F8A C18 C13 110.2(4) . .
F8A C18 F9A 99.7(6) . .
F9A C18 C13 110.5(3) . .
O1 C19 H19A 109.5 . .
O1 C19 H19B 109.5 . .
O1 C19 H19C 109.5 . .
H19A C19 H19B 109.5 . .
H19A C19 H19C 109.5 . .
H19B C19 H19C 109.5 . .
O1 C20 H20A 110.0 . .
O1 C20 H20B 110.0 . .
O1 C20 C21 108.4(3) . .
H20A C20 H20B 108.4 . .
C21 C20 H20A 110.0 . .
C21 C20 H20B 110.0 . .
O2 C21 C20 109.0(3) . .
O2 C21 H21A 109.9 . .
O2 C21 H21B 109.9 . .
C20 C21 H21A 109.9 . .
C20 C21 H21B 109.9 . .
H21A C21 H21B 108.3 . .
O2 C22 H22A 109.5 . .
O2 C22 H22B 109.5 . .
O2 C22 H22C 109.5 . .
H22A C22 H22B 109.5 . .
H22A C22 H22C 109.5 . .
H22B C22 H22C 109.5 . .
O3 C23 H23A 109.5 . .
O3 C23 H23B 109.5 . .
O3 C23 H23C 109.5 . .
H23A C23 H23B 109.5 . .
H23A C23 H23C 109.5 . .
H23B C23 H23C 109.5 . .
O3 C24 H24A 109.8 . .
O3 C24 H24B 109.8 . .
O3 C24 C25 109.6(3) . .
H24A C24 H24B 108.2 . .
C25 C24 H24A 109.8 . .
C25 C24 H24B 109.8 . .
O4 C25 C24 109.7(3) . .
O4 C25 H25A 109.7 . .
O4 C25 H25B 109.7 . .
C24 C25 H25A 109.7 . .
C24 C25 H25B 109.7 . .
H25A C25 H25B 108.2 . .
O4 C26 H26A 109.5 . .
O4 C26 H26B 109.5 . .
O4 C26 H26C 109.5 . .
H26A C26 H26B 109.5 . .
H26A C26 H26C 109.5 . .
H26B C26 H26C 109.5 . .
C12 F4 Na2 114.2(8) . .
C12 F4A Na2 121.4(6) . .

loop_
_geom_bond_atom_site_label_1
_geom_bond_atom_site_label_2
_geom_bond_distance
_geom_bond_site_symmetry_2
Na1 O1 2.298(3) .
Na1 O2 2.481(3) .
Na1 N2 2.473(3) 4_546
Na1 N3 2.362(3) .
Na1 N7 2.363(3) .
Na2 O3 2.622(2) .
Na2 O3 2.622(2) 2_665
Na2 O4 2.458(2) 2_665
Na2 O4 2.458(2) .
Na2 N5 2.543(3) .
Na2 N5 2.543(3) 2_665
Na2 F4 2.829(13) .
Na2 F4 2.829(13) 2_665
Na2 F4A 2.657(10) 2_665
Na2 F4A 2.657(10) .
Na3 F1 2.5379(19) 4_556
Na3 N1 2.430(3) 4_556
Na3 N4 2.396(3) .
Na3 N8 2.399(3) .
Na3 N9 2.568(3) .
Na3 N10 2.791(3) 1_554
Na4 N6 2.899(2) 2_675
Na4 N6 2.899(2) .
Na4 N11 2.477(3) 2_675
Na4 N11 2.477(3) .
Na4 N12 2.477(3) 2_674
Na4 N12 2.477(3) 1_554
F1 C6 1.340(3) .
F2 C6 1.332(4) .
F3 C6 1.332(4) .
O1 C19 1.415(5) .
O1 C20 1.424(5) .
O2 C21 1.425(5) .
O2 C22 1.423(5) .
O3 C23 1.427(4) .
O3 C24 1.423(4) .
O4 C25 1.423(4) .
O4 C26 1.427(4) .
N1 C1 1.340(4) .
N1 C2 1.365(3) .
N2 C1 1.336(4) .
N2 C3 1.365(3) .
N3 C4 1.141(4) .
N4 C5 1.145(4) .
N5 C7 1.340(4) .
N5 C9 1.354(3) .
N6 C7 1.344(4) .
N6 C8 1.361(3) .
N7 C11 1.140(4) .
N8 C10 1.141(4) .
N9 C13 1.339(4) .
N9 C14 1.368(3) .
N10 C13 1.343(4) .
N10 C15 1.367(3) .
N11 C16 1.141(4) .
N12 C17 1.144(4) .
C1 C6 1.502(3) .
C2 C3 1.386(4) .
C2 C4 1.425(4) .
C3 C5 1.431(4) .
C7 C12 1.497(4) .
C8 C9 1.388(4) .
C8 C10 1.434(4) .
C9 C11 1.434(4) .
C12 F4 1.303(9) .
C12 F5 1.296(6) .
C12 F6 1.397(7) .
C12 F4A 1.368(7) .
C12 F5A 1.385(6) .
C12 F6A 1.276(6) .
C13 C18 1.505(4) .
C14 C15 1.389(4) .
C14 C16 1.435(4) .
C15 C17 1.434(4) .
C18 F7 1.326(2) .
C18 F8 1.324(2) .
C18 F9 1.324(2) .
C18 F7A 1.323(2) .
C18 F8A 1.324(2) .
C18 F9A 1.326(2) .
C19 H19A 0.9800 .
C19 H19B 0.9800 .
C19 H19C 0.9800 .
C20 H20A 0.9900 .
C20 H20B 0.9900 .
C20 C21 1.479(7) .
C21 H21A 0.9900 .
C21 H21B 0.9900 .
C22 H22A 0.9800 .
C22 H22B 0.9800 .
C22 H22C 0.9800 .
C23 H23A 0.9800 .
C23 H23B 0.9800 .
C23 H23C 0.9800 .
C24 H24A 0.9900 .
C24 H24B 0.9900 .
C24 C25 1.494(5) .
C25 H25A 0.9900 .
C25 H25B 0.9900 .
C26 H26A 0.9800 .
C26 H26B 0.9800 .
C26 H26C 0.9800 .

loop_
_geom_torsion_atom_site_label_1
_geom_torsion_atom_site_label_2
_geom_torsion_atom_site_label_3
_geom_torsion_atom_site_label_4
_geom_torsion
_geom_torsion_site_symmetry_1
Na1 O1 C20 C21 -31.3(4) .
Na1 O2 C21 C20 -54.9(3) .
Na1 N2 C1 N1 -173.6(2) 4_556
Na1 N2 C1 C6 8.0(4) 4_556
Na1 N2 C3 C2 173.78(19) 4_556
Na1 N2 C3 C5 -7.5(4) 4_556
Na2 O3 C24 C25 -42.9(3) .
Na2 O4 C25 C24 -50.6(3) .
Na2 N5 C7 N6 145.4(2) .
Na2 N5 C7 C12 -37.8(3) .
Na2 N5 C9 C8 -139.7(2) .
Na2 N5 C9 C11 41.4(4) .
Na3 F1 C6 F2 132.37(19) 4_546
Na3 F1 C6 F3 -112.5(2) 4_546
Na3 F1 C6 C1 9.9(3) 4_546
Na3 N1 C1 N2 164.6(2) 4_546
Na3 N1 C1 C6 -16.9(4) 4_546
Na3 N1 C2 C3 -160.4(2) 4_546
Na3 N1 C2 C4 18.9(5) 4_546
Na3 N9 C13 N10 167.8(2) .
Na3 N9 C13 C18 -11.2(4) .
Na3 N9 C14 C15 -169.2(2) .
Na3 N9 C14 C16 10.5(4) .
Na3 N10 C13 N9 178.5(2) 1_556
Na3 N10 C13 C18 -2.6(4) 1_556
Na3 N10 C15 C14 -178.57(19) 1_556
Na3 N10 C15 C17 0.3(4) 1_556
Na4 N6 C7 N5 -157.88(19) .
Na4 N6 C7 C12 25.4(4) .
Na4 N6 C8 C9 158.58(18) .
Na4 N6 C8 C10 -21.6(4) .
O1 C20 C21 O2 58.9(4) .
O3 C24 C25 O4 64.1(3) .
N1 C1 C6 F1 4.3(4) .
N1 C1 C6 F2 -115.2(3) .
N1 C1 C6 F3 124.2(3) .
N1 C2 C3 N2 0.1(3) .
N1 C2 C3 C5 -178.7(3) .
N2 C1 C6 F1 -177.3(3) .
N2 C1 C6 F2 63.1(4) .
N2 C1 C6 F3 -57.5(4) .
N5 C7 C12 F4 30.8(8) .
N5 C7 C12 F5 -97.8(7) .
N5 C7 C12 F6 144.8(5) .
N5 C7 C12 F4A 37.4(6) .
N5 C7 C12 F5A -73.8(5) .
N5 C7 C12 F6A 164.8(5) .
N6 C7 C12 F4 -152.5(7) .
N6 C7 C12 F5 78.9(7) .
N6 C7 C12 F6 -38.5(6) .
N6 C7 C12 F4A -145.9(5) .
N6 C7 C12 F5A 102.9(5) .
N6 C7 C12 F6A -18.5(6) .
N6 C8 C9 N5 0.1(3) .
N6 C8 C9 C11 178.9(3) .
N9 C13 C18 F7 -24.8(4) .
N9 C13 C18 F8 -142.8(3) .
N9 C13 C18 F9 92.3(3) .
N9 C13 C18 F7A 34.8(6) .
N9 C13 C18 F8A -95.4(5) .
N9 C13 C18 F9A 155.4(5) .
N9 C14 C15 N10 -0.1(4) .
N9 C14 C15 C17 -179.0(3) .
N10 C13 C18 F7 156.2(3) .
N10 C13 C18 F8 38.2(4) .
N10 C13 C18 F9 -86.7(4) .
N10 C13 C18 F7A -144.2(6) .
N10 C13 C18 F8A 85.6(6) .
N10 C13 C18 F9A -23.6(5) .
C1 N1 C2 C3 0.0(3) .
C1 N1 C2 C4 179.3(3) .
C1 N2 C3 C2 -0.1(3) .
C1 N2 C3 C5 178.7(3) .
C2 N1 C1 N2 0.0(4) .
C2 N1 C1 C6 178.4(3) .
C3 N2 C1 N1 0.0(4) .
C3 N2 C1 C6 -178.4(3) .
C4 C2 C3 N2 -179.2(3) .
C4 C2 C3 C5 2.0(5) .
C7 N5 C9 C8 0.3(3) .
C7 N5 C9 C11 -178.6(3) .
C7 N6 C8 C9 -0.4(3) .
C7 N6 C8 C10 179.4(3) .
C7 C12 F4 Na2 -8.3(9) .
C7 C12 F4A Na2 -19.3(6) .
C8 N6 C7 N5 0.7(3) .
C8 N6 C7 C12 -176.0(3) .
C9 N5 C7 N6 -0.7(3) .
C9 N5 C7 C12 176.1(3) .
C10 C8 C9 N5 -179.8(3) .
C10 C8 C9 C11 -0.9(5) .
C13 N9 C14 C15 0.1(3) .
C13 N9 C14 C16 179.8(3) .
C13 N10 C15 C14 0.0(3) .
C13 N10 C15 C17 178.9(3) .
C14 N9 C13 N10 -0.1(3) .
C14 N9 C13 C18 -179.1(2) .
C15 N10 C13 N9 0.1(3) .
C15 N10 C13 C18 179.0(2) .
C16 C14 C15 N10 -179.8(3) .
C16 C14 C15 C17 1.4(5) .
C19 O1 C20 C21 174.5(4) .
C22 O2 C21 C20 174.4(3) .
C23 O3 C24 C25 166.9(3) .
C26 O4 C25 C24 166.1(3) .
F5 C12 F4 Na2 121.8(8) .
F6 C12 F4 Na2 -127.0(7) .
F5A C12 F4A Na2 96.7(6) .
F6A C12 F4A Na2 -147.0(6) .

loop_
_twin_individual_id
_twin_individual_mass_fraction_refined
1 0.5(4)
2 0.5(4)
